data_4338739
loop_
_publ_author_name
'Su, Yan-Hui'
'Bao, Song Song'
'Zheng, Li-Min'

_publ_section_title
;
 Heterometallic 3d-4f Coordination Polymers Based on
 1,4,7-Triazacyclononane-1,4,7-triyl-tris(methylenephosphonate).
;
_journal_issue 12
_journal_name_full 'Inorganic chemistry'
_journal_page_first 6042
_journal_page_last 6047
_journal_paper_doi 10.1021/ic500356b
_journal_volume 53
_journal_year 2014
_chemical_formula_moiety 'C9 H27 Fe N3 Nd O13 P3, Cl O4, 5(H2 O)'
_chemical_formula_sum 'C9 H37 Cl Fe N3 Nd O22 P3'
_chemical_formula_weight 867.86
_chemical_name_systematic
;
 ?
;
_space_group_crystal_system monoclinic
_space_group_IT_number 14
_space_group_name_Hall '-P 2yn'
_space_group_name_H-M_alt 'P 1 21/n 1'
_symmetry_space_group_name_Hall '-P 2yn'
_symmetry_space_group_name_H-M 'P 1 21/n 1'
_atom_sites_solution_hydrogens mixed
_audit_creation_method SHELXL-2013
_cell_angle_alpha 90
_cell_angle_beta 110.661(4)
_cell_angle_gamma 90
_cell_formula_units_Z 4
_cell_length_a 17.490(5)
_cell_length_b 8.866(3)
_cell_length_c 19.076(6)
_cell_measurement_reflns_used 2663
_cell_measurement_temperature 293(2)
_cell_measurement_theta_max 26.11
_cell_measurement_theta_min 2.61
_cell_volume 2767.8(15)
_computing_cell_refinement SMART
_computing_data_collection 'SMART (Bruker, 2000)'
_computing_data_reduction 'SAINT (Bruker, 2000)'
_computing_molecular_graphics SHELXTL
_computing_publication_material SHELXTL
_computing_structure_refinement 'SHELXL-2013 (Sheldrick, 2013)'
_computing_structure_solution 'SHELXTL (Bruker, 2000)'
_diffrn_ambient_temperature 293(2)
_diffrn_measured_fraction_theta_full 0.997
_diffrn_measured_fraction_theta_max 0.997
_diffrn_measurement_device_type 'Bruker APEX II'
_diffrn_radiation_type MoK\a
_diffrn_radiation_wavelength 0.71073
_diffrn_reflns_av_R_equivalents 0.0726
_diffrn_reflns_av_unetI/netI 0.0965
_diffrn_reflns_Laue_measured_fraction_full 0.997
_diffrn_reflns_Laue_measured_fraction_max 0.997
_diffrn_reflns_limit_h_max 17
_diffrn_reflns_limit_h_min -21
_diffrn_reflns_limit_k_max 10
_diffrn_reflns_limit_k_min -10
_diffrn_reflns_limit_l_max 22
_diffrn_reflns_limit_l_min -23
_diffrn_reflns_number 14075
_diffrn_reflns_point_group_measured_fraction_full 0.997
_diffrn_reflns_point_group_measured_fraction_max 0.997
_diffrn_reflns_theta_full 25.242
_diffrn_reflns_theta_max 25.499
_diffrn_reflns_theta_min 1.963
_exptl_absorpt_coefficient_mu 2.745
_exptl_absorpt_correction_T_max 0.853
_exptl_absorpt_correction_T_min 0.684
_exptl_absorpt_correction_type multi-scan
_exptl_absorpt_process_details 'SADABS(Bruker, 2000)'
_exptl_crystal_colour yellow
_exptl_crystal_density_diffrn 2.083
_exptl_crystal_description lamella
_exptl_crystal_F_000 1744
_exptl_crystal_size_max 0.200
_exptl_crystal_size_mid 0.120
_exptl_crystal_size_min 0.060
_refine_diff_density_max 0.935
_refine_diff_density_min -0.911
_refine_diff_density_rms 0.189
_refine_ls_extinction_method none
_refine_ls_goodness_of_fit_ref 1.003
_refine_ls_hydrogen_treatment constr
_refine_ls_matrix_type full
_refine_ls_number_parameters 398
_refine_ls_number_reflns 5148
_refine_ls_number_restraints 130
_refine_ls_restrained_S_all 1.042
_refine_ls_R_factor_all 0.0742
_refine_ls_R_factor_gt 0.0441
_refine_ls_shift/su_max 0.002
_refine_ls_shift/su_mean 0.000
_refine_ls_structure_factor_coef Fsqd
_refine_ls_weighting_details 'w=1/[\s^2^(Fo^2^)+(0.0353P)^2^] where P=(Fo^2^+2Fc^2^)/3'
_refine_ls_weighting_scheme calc
_refine_ls_wR_factor_gt 0.0896
_refine_ls_wR_factor_ref 0.1017
_reflns_Friedel_coverage 0.000
_reflns_number_gt 3527
_reflns_number_total 5148
_reflns_threshold_expression 'I > 2\s(I)'
_cod_data_source_file ic500356b_si_002.cif
_cod_data_source_block FeNd
_cod_depositor_comments 'Adding full bibliography for 4338738--4338740.cif.'
_cod_original_cell_volume 2767.9(15)
_cod_database_code 4338739
_shelx_space_group_comment
;
The symmetry employed for this shelxl refinement is uniquely defined
by the following loop, which should always be used as a source of
symmetry information in preference to the above space-group names.
They are only intended as comments.
;
_shelx_estimated_absorpt_t_min 0.610
_shelx_estimated_absorpt_t_max 0.853
_shelxl_version_number 2013-4

loop_
_space_group_symop_operation_xyz
'x, y, z'
'-x+1/2, y+1/2, -z+1/2'
'-x, -y, -z'
'x-1/2, -y-1/2, z-1/2'

loop_
_atom_site_label
_atom_site_type_symbol
_atom_site_fract_x
_atom_site_fract_y
_atom_site_fract_z
_atom_site_U_iso_or_equiv
_atom_site_adp_type
_atom_site_occupancy
_atom_site_site_symmetry_order
_atom_site_calc_flag
_atom_site_refinement_flags_posn
_atom_site_refinement_flags_adp
_atom_site_refinement_flags_occupancy
_atom_site_disorder_assembly
_atom_site_disorder_group
Fe1 Fe 0.28711(5) 0.19923(11) 0.07939(5) 0.0160(2) Uani 1 1 d . . . . .
Nd1 Nd 0.09283(2) -0.31256(4) 0.11179(2) 0.01658(12) Uani 1 1 d . . . . .
P1 P 0.12168(10) 0.3476(2) 0.00651(10) 0.0191(4) Uani 1 1 d . . . . .
P2 P 0.28893(11) -0.1453(2) 0.09994(10) 0.0184(4) Uani 1 1 d . . . . .
P3 P 0.39679(11) 0.3860(2) 0.21046(9) 0.0208(4) Uani 1 1 d . . . . .
N1 N 0.2727(3) 0.3627(6) -0.0102(3) 0.0158(13) Uani 1 1 d . . . . .
N2 N 0.2945(3) 0.0491(6) -0.0088(3) 0.0161(12) Uani 1 1 d . . . . .
N3 N 0.4151(3) 0.2327(6) 0.0942(3) 0.0167(13) Uani 1 1 d . . . . .
O1 O 0.1693(2) 0.2041(5) 0.0453(2) 0.0209(11) Uani 1 1 d . . . . .
O2 O 0.0971(2) 0.4403(5) 0.0626(2) 0.0217(11) Uani 1 1 d . . . . .
O3 O 0.0507(2) 0.3053(5) -0.0627(2) 0.0200(11) Uani 1 1 d . . . . .
O4 O 0.3005(3) 0.0122(5) 0.1373(2) 0.0210(11) Uani 1 1 d . . . . .
O5 O 0.3714(3) -0.2288(5) 0.1229(2) 0.0231(11) Uani 1 1 d . . . . .
H5C H 0.3865 -0.2518 0.1691 0.035 Uiso 1 1 d R U . . .
O6 O 0.2227(3) -0.2378(5) 0.1107(2) 0.0214(11) Uani 1 1 d . . . . .
O7 O 0.3083(3) 0.3491(5) 0.1587(2) 0.0235(11) Uani 1 1 d . . . . .
O8 O 0.4189(3) 0.5496(5) 0.2028(2) 0.0290(12) Uani 1 1 d . . . . .
O9 O 0.4139(3) 0.3464(5) 0.2913(2) 0.0261(12) Uani 1 1 d . . . . .
Cl1 Cl 0.68563(15) 0.2957(4) 0.17643(12) 0.0659(8) Uani 1 1 d D U . . .
O10 O 0.7571(7) 0.337(2) 0.1651(9) 0.107(5) Uani 0.562(9) 1 d D U P A 1
O11 O 0.6736(9) 0.3518(19) 0.2387(6) 0.117(4) Uani 0.562(9) 1 d D U P A 1
O12 O 0.6881(10) 0.1325(11) 0.1930(9) 0.120(4) Uani 0.562(9) 1 d D U P A 1
O13 O 0.6163(5) 0.2989(16) 0.1097(4) 0.065(3) Uani 0.562(9) 1 d D U P A 1
O10' O 0.7463(9) 0.310(3) 0.1428(10) 0.091(5) Uani 0.438(9) 1 d D U P A 2
O11' O 0.6380(9) 0.4333(14) 0.1624(10) 0.103(4) Uani 0.438(9) 1 d D U P A 2
O12' O 0.7212(10) 0.280(2) 0.2534(4) 0.095(5) Uani 0.438(9) 1 d D U P A 2
O13' O 0.6364(10) 0.1716(18) 0.1426(11) 0.109(5) Uani 0.438(9) 1 d D U P A 2
O1W O 0.0707(3) -0.0321(6) 0.0646(2) 0.0306(12) Uani 1 1 d . . . . .
H1WB H 0.1159 0.0089 0.0685 0.037 Uiso 1 1 d R U . . .
H1WA H 0.0480 0.0153 0.0908 0.037 Uiso 1 1 d R U . . .
O2W O 0.0602(3) -0.3009(6) -0.0297(2) 0.0279(12) Uani 1 1 d . . . . .
H2WB H 0.1042 -0.2636 -0.0316 0.033 Uiso 1 1 d R U . . .
H2WA H 0.0253 -0.2359 -0.0543 0.033 Uiso 1 1 d R U . . .
O3W O 0.2078(3) -0.4275(6) 0.2202(2) 0.0329(13) Uani 1 1 d . . . . .
H3WB H 0.2529 -0.4131 0.2136 0.049 Uiso 1 1 d R U . . .
H3WA H 0.2095 -0.3857 0.2608 0.049 Uiso 1 1 d R U . . .
O4W O 0.0411(3) -0.4994(6) 0.1862(3) 0.0305(12) Uani 1 1 d . . . . .
H4WB H 0.0867 -0.5306 0.2166 0.037 Uiso 1 1 d R U . . .
H4WA H 0.0216 -0.5829 0.1658 0.037 Uiso 1 1 d R U . . .
O5W O 0.9119(4) 0.4724(9) 0.2325(4) 0.083(2) Uani 1 1 d . . . . .
H5WB H 0.8642 0.4350 0.2206 0.100 Uiso 1 1 d R U . . .
H5WA H 0.9257 0.5114 0.2759 0.125 Uiso 1 1 d R U . . .
O6W O 0.1040(9) 0.8719(13) 0.7525(5) 0.211(6) Uani 1 1 d . . . . .
H6WA H 0.0982 0.9601 0.7338 0.253 Uiso 1 1 d R U . . .
H6WB H 0.1542 0.8497 0.7739 0.316 Uiso 1 1 d R U . . .
O7W O 0.5324(5) 0.7387(11) 0.1134(5) 0.127(3) Uani 1 1 d . . . . .
H7WA H 0.5834 0.7234 0.1346 0.190 Uiso 1 1 d R U . . .
H7WB H 0.5137 0.7789 0.1445 0.190 Uiso 1 1 d R U . . .
O8W O 0.3599(3) 0.7427(6) 0.2986(3) 0.0428(15) Uani 1 1 d . . . . .
H8WB H 0.3749 0.6674 0.2791 0.064 Uiso 1 1 d R U . . .
H8WA H 0.3501 0.7142 0.3372 0.064 Uiso 1 1 d R U . . .
O9W O 0.0594(4) 0.9154(10) 0.8694(4) 0.114(3) Uani 1 1 d . . . . .
H9WB H 0.0594 0.8644 0.8317 0.136 Uiso 1 1 d R U . . .
H9WA H 0.0421 1.0041 0.8554 0.170 Uiso 1 1 d R U . . .
C1 C 0.2652(4) 0.2850(8) -0.0818(3) 0.0208(16) Uani 1 1 d . . . . .
H1A H 0.3166 0.2935 -0.0902 0.025 Uiso 1 1 calc R U . . .
H1B H 0.2235 0.3350 -0.1230 0.025 Uiso 1 1 calc R U . . .
C2 C 0.2435(4) 0.1217(8) -0.0812(3) 0.0231(17) Uani 1 1 d . . . . .
H2A H 0.2524 0.0702 -0.1226 0.028 Uiso 1 1 calc R U . . .
H2B H 0.1862 0.1124 -0.0877 0.028 Uiso 1 1 calc R U . . .
C3 C 0.3814(4) 0.0332(8) -0.0047(3) 0.0213(16) Uani 1 1 d . . . . .
H3A H 0.3894 0.0924 -0.0443 0.026 Uiso 1 1 calc R U . . .
H3B H 0.3923 -0.0715 -0.0124 0.026 Uiso 1 1 calc R U . . .
C4 C 0.4413(4) 0.0861(8) 0.0711(3) 0.0205(16) Uani 1 1 d . . . . .
H4A H 0.4449 0.0102 0.1087 0.025 Uiso 1 1 calc R U . . .
H4B H 0.4952 0.0977 0.0679 0.025 Uiso 1 1 calc R U . . .
C5 C 0.4244(4) 0.3597(8) 0.0450(3) 0.0199(16) Uani 1 1 d . . . . .
H5A H 0.4350 0.3179 0.0024 0.024 Uiso 1 1 calc R U . . .
H5B H 0.4709 0.4214 0.0732 0.024 Uiso 1 1 calc R U . . .
C6 C 0.3477(4) 0.4588(8) 0.0170(4) 0.0208(16) Uani 1 1 d . . . . .
H6A H 0.3455 0.5232 0.0573 0.025 Uiso 1 1 calc R U . . .
H6B H 0.3501 0.5228 -0.0234 0.025 Uiso 1 1 calc R U . . .
C7 C 0.1988(4) 0.4558(8) -0.0175(4) 0.0200(16) Uani 1 1 d . . . . .
H7A H 0.1749 0.4922 -0.0686 0.024 Uiso 1 1 calc R U . . .
H7B H 0.2152 0.5428 0.0152 0.024 Uiso 1 1 calc R U . . .
C8 C 0.2592(4) -0.0982(8) 0.0017(3) 0.0203(16) Uani 1 1 d . . . . .
H8A H 0.2778 -0.1766 -0.0239 0.024 Uiso 1 1 calc R U . . .
H8B H 0.2001 -0.0933 -0.0203 0.024 Uiso 1 1 calc R U . . .
C9 C 0.4566(4) 0.2628(8) 0.1753(3) 0.0205(16) Uani 1 1 d . . . . .
H9A H 0.5095 0.3086 0.1836 0.025 Uiso 1 1 calc R U . . .
H9B H 0.4657 0.1682 0.2026 0.025 Uiso 1 1 calc R U . . .

loop_
_atom_site_aniso_label
_atom_site_aniso_U_11
_atom_site_aniso_U_22
_atom_site_aniso_U_33
_atom_site_aniso_U_23
_atom_site_aniso_U_13
_atom_site_aniso_U_12
Fe1 0.0179(5) 0.0153(6) 0.0165(5) 0.0013(4) 0.0083(4) 0.0012(4)
Nd1 0.0187(2) 0.0175(2) 0.01442(18) -0.00026(17) 0.00690(14) -0.00058(17)
P1 0.0176(9) 0.0183(11) 0.0214(9) -0.0001(8) 0.0072(8) 0.0008(8)
P2 0.0207(10) 0.0167(11) 0.0214(9) 0.0004(8) 0.0119(8) 0.0002(8)
P3 0.0308(11) 0.0163(11) 0.0166(9) 0.0010(8) 0.0100(8) 0.0023(9)
N1 0.017(3) 0.019(3) 0.016(3) 0.000(2) 0.011(2) 0.000(2)
N2 0.019(3) 0.017(3) 0.014(3) 0.003(2) 0.008(2) 0.001(3)
N3 0.023(3) 0.017(3) 0.018(3) 0.000(2) 0.016(3) 0.003(2)
O1 0.014(2) 0.016(3) 0.030(3) 0.006(2) 0.005(2) 0.002(2)
O2 0.020(3) 0.024(3) 0.024(2) -0.007(2) 0.010(2) 0.000(2)
O3 0.017(2) 0.025(3) 0.020(2) 0.000(2) 0.009(2) 0.000(2)
O4 0.023(3) 0.021(3) 0.018(2) 0.001(2) 0.005(2) 0.001(2)
O5 0.024(3) 0.029(3) 0.023(2) 0.006(2) 0.015(2) 0.002(2)
O6 0.023(3) 0.024(3) 0.024(2) 0.003(2) 0.017(2) -0.001(2)
O7 0.023(3) 0.024(3) 0.021(2) 0.000(2) 0.005(2) 0.006(2)
O8 0.045(3) 0.018(3) 0.019(2) 0.002(2) 0.005(2) -0.002(2)
O9 0.039(3) 0.021(3) 0.016(2) 0.000(2) 0.008(2) 0.003(2)
Cl1 0.0542(15) 0.112(2) 0.0371(12) -0.0114(14) 0.0232(11) -0.0208(16)
O10 0.043(6) 0.195(11) 0.077(10) -0.030(9) 0.013(6) -0.051(7)
O11 0.111(9) 0.191(10) 0.048(6) -0.031(7) 0.027(6) 0.015(9)
O12 0.108(9) 0.125(6) 0.108(9) 0.030(7) 0.016(8) 0.014(7)
O13 0.047(5) 0.116(9) 0.033(5) 0.022(6) 0.016(4) -0.016(6)
O10' 0.056(8) 0.186(12) 0.040(8) -0.035(9) 0.028(7) -0.044(8)
O11' 0.083(9) 0.139(8) 0.088(9) 0.028(8) 0.029(7) 0.012(6)
O12' 0.112(10) 0.145(11) 0.035(4) 0.000(6) 0.035(6) 0.040(8)
O13' 0.068(9) 0.147(9) 0.104(10) -0.036(8) 0.021(8) -0.039(7)
O1W 0.022(3) 0.034(3) 0.037(3) 0.010(3) 0.012(2) 0.002(2)
O2W 0.024(3) 0.035(3) 0.023(2) 0.006(2) 0.007(2) -0.003(2)
O3W 0.034(3) 0.054(4) 0.014(2) -0.001(2) 0.012(2) -0.016(3)
O4W 0.032(3) 0.025(3) 0.035(3) 0.006(2) 0.012(2) -0.001(2)
O5W 0.067(5) 0.103(7) 0.094(5) -0.029(5) 0.045(4) -0.038(4)
O6W 0.369(19) 0.111(10) 0.124(8) 0.020(7) 0.052(11) 0.074(11)
O7W 0.125(8) 0.124(9) 0.168(9) 0.012(7) 0.097(7) 0.006(6)
O8W 0.052(4) 0.035(4) 0.048(3) -0.006(3) 0.026(3) -0.001(3)
O9W 0.060(5) 0.150(9) 0.109(6) 0.090(6) 0.002(5) -0.016(5)
C1 0.030(4) 0.019(4) 0.018(3) 0.000(3) 0.014(3) 0.004(3)
C2 0.026(4) 0.025(4) 0.012(3) -0.003(3) 0.000(3) 0.002(3)
C3 0.023(4) 0.018(4) 0.025(4) -0.003(3) 0.012(3) 0.001(3)
C4 0.017(4) 0.024(4) 0.025(4) 0.003(3) 0.013(3) 0.005(3)
C5 0.024(4) 0.024(4) 0.017(3) -0.002(3) 0.013(3) -0.004(3)
C6 0.019(4) 0.018(4) 0.021(4) 0.007(3) 0.003(3) -0.001(3)
C7 0.018(4) 0.025(4) 0.025(4) 0.000(3) 0.017(3) -0.002(3)
C8 0.027(4) 0.013(4) 0.021(3) 0.001(3) 0.008(3) 0.000(3)
C9 0.023(4) 0.028(4) 0.014(3) 0.002(3) 0.011(3) 0.004(3)

loop_
_atom_type_symbol
_atom_type_description
_atom_type_scat_dispersion_real
_atom_type_scat_dispersion_imag
_atom_type_scat_source
C C 0.0033 0.0016 'International Tables Vol C Tables 4.2.6.8 and 6.1.1.4'
H H 0.0000 0.0000 'International Tables Vol C Tables 4.2.6.8 and 6.1.1.4'
N N 0.0061 0.0033 'International Tables Vol C Tables 4.2.6.8 and 6.1.1.4'
O O 0.0106 0.0060 'International Tables Vol C Tables 4.2.6.8 and 6.1.1.4'
P P 0.1023 0.0942 'International Tables Vol C Tables 4.2.6.8 and 6.1.1.4'
Cl Cl 0.1484 0.1585 'International Tables Vol C Tables 4.2.6.8 and 6.1.1.4'
Fe Fe 0.3463 0.8444 'International Tables Vol C Tables 4.2.6.8 and 6.1.1.4'
Nd Nd -0.1943 3.0179 'International Tables Vol C Tables 4.2.6.8 and 6.1.1.4'

loop_
_geom_angle_atom_site_label_1
_geom_angle_atom_site_label_2
_geom_angle_atom_site_label_3
_geom_angle
_geom_angle_site_symmetry_1
_geom_angle_site_symmetry_3
O1 Fe1 O7 97.73(19) . .
O1 Fe1 O4 96.30(18) . .
O7 Fe1 O4 100.78(19) . .
O1 Fe1 N3 165.46(19) . .
O7 Fe1 N3 84.33(19) . .
O4 Fe1 N3 97.44(19) . .
O1 Fe1 N2 95.77(19) . .
O7 Fe1 N2 165.17(19) . .
O4 Fe1 N2 83.74(19) . .
N3 Fe1 N2 81.08(19) . .
O1 Fe1 N1 84.68(18) . .
O7 Fe1 N1 95.3(2) . .
O4 Fe1 N1 163.55(19) . .
N3 Fe1 N1 80.80(19) . .
N2 Fe1 N1 79.8(2) . .
O3 Nd1 O9 87.35(15) 3 2_545
O3 Nd1 O6 151.63(15) 3 .
O9 Nd1 O6 98.77(16) 2_545 .
O3 Nd1 O2 92.63(15) 3 1_545
O9 Nd1 O2 150.49(15) 2_545 1_545
O6 Nd1 O2 95.14(15) . 1_545
O3 Nd1 O3W 139.87(14) 3 .
O9 Nd1 O3W 81.12(16) 2_545 .
O6 Nd1 O3W 68.47(15) . .
O2 Nd1 O3W 80.01(15) 1_545 .
O3 Nd1 O4W 72.56(15) 3 .
O9 Nd1 O4W 79.98(16) 2_545 .
O6 Nd1 O4W 135.73(15) . .
O2 Nd1 O4W 71.94(15) 1_545 .
O3W Nd1 O4W 67.63(15) . .
O3 Nd1 O2W 76.65(14) 3 .
O9 Nd1 O2W 138.47(16) 2_545 .
O6 Nd1 O2W 80.65(14) . .
O2 Nd1 O2W 69.46(15) 1_545 .
O3W Nd1 O2W 134.02(15) . .
O4W Nd1 O2W 128.60(15) . .
O3 Nd1 O1W 80.19(15) 3 .
O9 Nd1 O1W 70.18(15) 2_545 .
O6 Nd1 O1W 76.02(15) . .
O2 Nd1 O1W 138.85(15) 1_545 .
O3W Nd1 O1W 129.71(15) . .
O4W Nd1 O1W 140.21(15) . .
O2W Nd1 O1W 69.46(15) . .
O3 P1 O2 113.6(2) . .
O3 P1 O1 110.5(3) . .
O2 P1 O1 110.0(3) . .
O3 P1 C7 111.2(3) . .
O2 P1 C7 107.9(3) . .
O1 P1 C7 103.2(3) . .
O6 P2 O5 113.1(3) . .
O6 P2 O4 114.5(3) . .
O5 P2 O4 110.2(3) . .
O6 P2 C8 108.4(3) . .
O5 P2 C8 107.7(3) . .
O4 P2 C8 102.2(3) . .
O9 P3 O8 110.8(3) . .
O9 P3 O7 113.4(3) . .
O8 P3 O7 111.8(3) . .
O9 P3 C9 108.0(3) . .
O8 P3 C9 110.0(3) . .
O7 P3 C9 102.5(3) . .
C1 N1 C6 111.3(5) . .
C1 N1 C7 112.0(5) . .
C6 N1 C7 109.9(5) . .
C1 N1 Fe1 111.0(4) . .
C6 N1 Fe1 105.2(4) . .
C7 N1 Fe1 107.2(3) . .
C8 N2 C2 111.1(5) . .
C8 N2 C3 111.8(5) . .
C2 N2 C3 110.6(5) . .
C8 N2 Fe1 106.9(4) . .
C2 N2 Fe1 105.7(4) . .
C3 N2 Fe1 110.5(4) . .
C9 N3 C4 112.1(5) . .
C9 N3 C5 113.2(5) . .
C4 N3 C5 110.8(5) . .
C9 N3 Fe1 105.2(4) . .
C4 N3 Fe1 104.6(4) . .
C5 N3 Fe1 110.6(4) . .
P1 O1 Fe1 120.4(3) . .
P1 O2 Nd1 145.4(3) . 1_565
P1 O3 Nd1 140.9(2) . 3
P2 O4 Fe1 122.2(2) . .
P2 O5 H5C 109.1 . .
P2 O6 Nd1 161.3(3) . .
P3 O7 Fe1 120.8(3) . .
P3 O9 Nd1 153.5(3) . 2
O11 Cl1 O10 117.5(9) . .
O12' Cl1 O13' 112.3(10) . .
O11 Cl1 O13 115.3(8) . .
O10 Cl1 O13 112.7(8) . .
O12' Cl1 O10' 111.0(9) . .
O13' Cl1 O10' 107.1(9) . .
O12' Cl1 O11' 107.3(9) . .
O13' Cl1 O11' 110.8(9) . .
O10' Cl1 O11' 108.3(11) . .
O11 Cl1 O12 99.9(8) . .
O10 Cl1 O12 109.2(10) . .
O13 Cl1 O12 99.4(7) . .
Nd1 O1W H1WB 110.8 . .
Nd1 O1W H1WA 108.0 . .
H1WB O1W H1WA 110.6 . .
Nd1 O2W H2WB 101.0 . .
Nd1 O2W H2WA 117.4 . .
H2WB O2W H2WA 101.3 . .
Nd1 O3W H3WB 109.2 . .
Nd1 O3W H3WA 109.3 . .
H3WB O3W H3WA 109.5 . .
Nd1 O4W H4WB 99.2 . .
Nd1 O4W H4WA 118.3 . .
H4WB O4W H4WA 99.1 . .
H5WB O5W H5WA 109.5 . .
H6WA O6W H6WB 111.4 . .
H7WA O7W H7WB 109.4 . .
H8WB O8W H8WA 109.5 . .
H9WB O9W H9WA 109.5 . .
N1 C1 C2 112.3(5) . .
N1 C1 H1A 109.1 . .
C2 C1 H1A 109.1 . .
N1 C1 H1B 109.1 . .
C2 C1 H1B 109.1 . .
H1A C1 H1B 107.9 . .
C1 C2 N2 110.6(5) . .
C1 C2 H2A 109.5 . .
N2 C2 H2A 109.5 . .
C1 C2 H2B 109.5 . .
N2 C2 H2B 109.5 . .
H2A C2 H2B 108.1 . .
N2 C3 C4 111.4(5) . .
N2 C3 H3A 109.3 . .
C4 C3 H3A 109.3 . .
N2 C3 H3B 109.3 . .
C4 C3 H3B 109.3 . .
H3A C3 H3B 108.0 . .
N3 C4 C3 111.4(5) . .
N3 C4 H4A 109.3 . .
C3 C4 H4A 109.3 . .
N3 C4 H4B 109.3 . .
C3 C4 H4B 109.3 . .
H4A C4 H4B 108.0 . .
N3 C5 C6 111.9(5) . .
N3 C5 H5A 109.2 . .
C6 C5 H5A 109.2 . .
N3 C5 H5B 109.2 . .
C6 C5 H5B 109.2 . .
H5A C5 H5B 107.9 . .
N1 C6 C5 110.3(6) . .
N1 C6 H6A 109.6 . .
C5 C6 H6A 109.6 . .
N1 C6 H6B 109.6 . .
C5 C6 H6B 109.6 . .
H6A C6 H6B 108.1 . .
N1 C7 P1 112.0(5) . .
N1 C7 H7A 109.2 . .
P1 C7 H7A 109.2 . .
N1 C7 H7B 109.2 . .
P1 C7 H7B 109.2 . .
H7A C7 H7B 107.9 . .
N2 C8 P2 111.2(4) . .
N2 C8 H8A 109.4 . .
P2 C8 H8A 109.4 . .
N2 C8 H8B 109.4 . .
P2 C8 H8B 109.4 . .
H8A C8 H8B 108.0 . .
N3 C9 P3 111.3(4) . .
N3 C9 H9A 109.4 . .
P3 C9 H9A 109.4 . .
N3 C9 H9B 109.4 . .
P3 C9 H9B 109.4 . .
H9A C9 H9B 108.0 . .

loop_
_geom_bond_atom_site_label_1
_geom_bond_atom_site_label_2
_geom_bond_distance
_geom_bond_site_symmetry_2
Fe1 O1 1.930(4) .
Fe1 O7 1.949(4) .
Fe1 O4 1.961(5) .
Fe1 N3 2.176(5) .
Fe1 N2 2.185(5) .
Fe1 N1 2.187(5) .
Nd1 O3 2.351(4) 3
Nd1 O9 2.360(4) 2_545
Nd1 O6 2.373(4) .
Nd1 O2 2.396(5) 1_545
Nd1 O3W 2.535(5) .
Nd1 O4W 2.547(5) .
Nd1 O2W 2.556(4) .
Nd1 O1W 2.626(5) .
P1 O3 1.506(4) .
P1 O2 1.525(4) .
P1 O1 1.558(5) .
P1 C7 1.840(6) .
P2 O6 1.492(5) .
P2 O5 1.541(5) .
P2 O4 1.548(5) .
P2 C8 1.808(6) .
P3 O9 1.505(4) .
P3 O8 1.522(5) .
P3 O7 1.548(5) .
P3 C9 1.798(7) .
N1 C1 1.493(8) .
N1 C6 1.495(8) .
N1 C7 1.499(8) .
N2 C8 1.488(8) .
N2 C2 1.498(7) .
N2 C3 1.500(8) .
N3 C9 1.484(8) .
N3 C4 1.496(8) .
N3 C5 1.510(8) .
O2 Nd1 2.396(5) 1_565
O3 Nd1 2.351(4) 3
O5 H5C 0.8499 .
O9 Nd1 2.360(4) 2
Cl1 O11 1.371(7) .
Cl1 O12' 1.386(8) .
Cl1 O10 1.390(8) .
Cl1 O13' 1.406(8) .
Cl1 O13 1.415(7) .
Cl1 O10' 1.425(8) .
Cl1 O11' 1.448(8) .
Cl1 O12 1.478(8) .
O1W H1WB 0.8501 .
O1W H1WA 0.8503 .
O2W H2WB 0.8500 .
O2W H2WA 0.8501 .
O3W H3WB 0.8500 .
O3W H3WA 0.8500 .
O4W H4WB 0.8498 .
O4W H4WA 0.8500 .
O5W H5WB 0.8501 .
O5W H5WA 0.8499 .
O6W H6WA 0.8500 .
O6W H6WB 0.8500 .
O7W H7WA 0.8501 .
O7W H7WB 0.8501 .
O8W H8WB 0.8502 .
O8W H8WA 0.8502 .
O9W H9WB 0.8501 .
O9W H9WA 0.8500 .
C1 C2 1.499(9) .
C1 H1A 0.9700 .
C1 H1B 0.9700 .
C2 H2A 0.9700 .
C2 H2B 0.9700 .
C3 C4 1.529(8) .
C3 H3A 0.9700 .
C3 H3B 0.9700 .
C4 H4A 0.9700 .
C4 H4B 0.9700 .
C5 C6 1.532(9) .
C5 H5A 0.9700 .
C5 H5B 0.9700 .
C6 H6A 0.9700 .
C6 H6B 0.9700 .
C7 H7A 0.9700 .
C7 H7B 0.9700 .
C8 H8A 0.9700 .
C8 H8B 0.9700 .
C9 H9A 0.9700 .
C9 H9B 0.9700 .

loop_
_geom_hbond_atom_site_label_D
_geom_hbond_atom_site_label_H
_geom_hbond_atom_site_label_A
_geom_hbond_distance_DH
_geom_hbond_distance_HA
_geom_hbond_distance_DA
_geom_hbond_angle_DHA
_geom_hbond_site_symmetry_A
C6 H6A O5 0.97 2.49 3.367(8) 150 1_565
C4 H4B O13' 0.97 2.47 3.286(15) 142 .
C4 H4A O5 0.97 2.54 3.335(8) 139 .
C3 H3B O13' 0.97 2.51 3.120(15) 120 3_655
C1 H1B O12' 0.97 2.55 3.015(10) 109 4_565
O9W H9WA O9 0.85 2.52 3.237(9) 143 4_576
O9W H9WB O6W 0.85 1.93 2.639(14) 140 .
O8W H8WA O1 0.85 2.38 3.212(7) 164 2
O8W H8WB O8 0.85 2.14 2.945(7) 157 .
O7W H7WB O5 0.85 2.38 2.899(9) 120 1_565
O6W H6WB O10' 0.85 2.37 3.12(3) 148 3_666
O6W H6WB O10 0.85 2.28 3.02(2) 144 3_666
O6W H6WA O11' 0.85 1.98 2.648(19) 135 4_576
O6W H6WA O11 0.85 2.11 2.79(2) 137 4_576
O5W H5WA O12 0.85 2.51 2.974(15) 115 2_655
O5W H5WB O10' 0.85 2.35 3.147(18) 156 .
O5W H5WB O10 0.85 2.00 2.824(13) 164 .
O4W H4WB O8W 0.85 2.28 2.821(7) 122 2_535
O4W H4WB O3W 0.85 2.29 2.828(6) 122 .
O3W H3WA O4 0.85 2.21 2.824(6) 130 2_545
O3W H3WB O8W 0.85 2.43 2.963(7) 122 1_545
O2W H2WA O9W 0.85 2.21 2.714(8) 118 1_544
O1W H1WA O9W 0.85 2.34 3.138(10) 156 3_566
O1W H1WB O1 0.85 2.09 2.819(6) 144 .
O5 H5C O8 0.85 1.89 2.445(6) 122 1_545
O9W H9WA O9 0.85 2.52 3.237(9) 143 4_576
O9W H9WB O6W 0.85 1.93 2.639(14) 140 .
O8W H8WA O1 0.85 2.38 3.212(7) 164 2
O8W H8WB O8 0.85 2.14 2.945(7) 157 .
O7W H7WB O5 0.85 2.38 2.899(9) 120 1_565
O6W H6WB O10 0.85 2.28 3.02(2) 144 3_666
O6W H6WA O11 0.85 2.11 2.79(2) 137 4_576
O5W H5WA O12 0.85 2.51 2.974(15) 115 2_655
O5W H5WB O10 0.85 2.00 2.824(13) 164 .
O4W H4WB O8W 0.85 2.28 2.821(7) 122 2_535
O4W H4WB O3W 0.85 2.29 2.828(6) 122 .
O3W H3WA O4 0.85 2.21 2.824(6) 130 2_545
O3W H3WB O8W 0.85 2.43 2.963(7) 122 1_545
O2W H2WA O9W 0.85 2.21 2.714(8) 118 1_544
O1W H1WA O9W 0.85 2.34 3.138(10) 156 3_566
O1W H1WB O1 0.85 2.09 2.819(6) 144 .
O5 H5C O8 0.85 1.89 2.445(6) 122 1_545
O5 H5C O8 0.85 1.89 2.445(6) 122 1_545
O1W H1WB O1 0.85 2.09 2.819(6) 144 .
O1W H1WA O9W 0.85 2.34 3.138(10) 156 3_566
O2W H2WA O9W 0.85 2.21 2.714(8) 118 1_544
O3W H3WB O8W 0.85 2.43 2.963(7) 122 1_545
O3W H3WA O4 0.85 2.21 2.824(6) 130 2_545
O4W H4WB O3W 0.85 2.29 2.828(6) 122 .
O4W H4WB O8W 0.85 2.28 2.821(7) 122 2_535
O5W H5WB O10 0.85 2.00 2.824(13) 164 .
O5W H5WB O10' 0.85 2.35 3.147(18) 156 .
O5W H5WA O12 0.85 2.51 2.974(15) 115 2_655
O6W H6WA O11 0.85 2.11 2.79(2) 137 4_576
O6W H6WA O11' 0.85 1.98 2.648(19) 135 4_576
O6W H6WB O10 0.85 2.28 3.02(2) 144 3_666
O6W H6WB O10' 0.85 2.37 3.12(3) 148 3_666
O7W H7WB O5 0.85 2.38 2.899(9) 120 1_565
O8W H8WB O8 0.85 2.14 2.945(7) 157 .
O8W H8WA O1 0.85 2.38 3.212(7) 164 2
O9W H9WB O6W 0.85 1.93 2.639(14) 140 .
O9W H9WA O9 0.85 2.52 3.237(9) 143 4_576
C1 H1B O12' 0.97 2.55 3.015(10) 109 4_565
C3 H3B O13' 0.97 2.51 3.120(15) 120 3_655
C4 H4B O13' 0.97 2.47 3.286(15) 142 .

loop_
_geom_torsion_atom_site_label_1
_geom_torsion_atom_site_label_2
_geom_torsion_atom_site_label_3
_geom_torsion_atom_site_label_4
_geom_torsion
_geom_torsion_site_symmetry_4
O3 P1 O1 Fe1 134.3(3) .
O2 P1 O1 Fe1 -99.5(3) .
C7 P1 O1 Fe1 15.4(4) .
O3 P1 O2 Nd1 -102.5(4) 1_565
O1 P1 O2 Nd1 133.1(4) 1_565
C7 P1 O2 Nd1 21.2(5) 1_565
O2 P1 O3 Nd1 -8.4(5) 3
O1 P1 O3 Nd1 115.8(4) 3
C7 P1 O3 Nd1 -130.3(4) 3
O6 P2 O4 Fe1 -119.4(3) .
O5 P2 O4 Fe1 111.9(3) .
C8 P2 O4 Fe1 -2.3(4) .
O5 P2 O6 Nd1 -179.4(8) .
O4 P2 O6 Nd1 53.4(9) .
C8 P2 O6 Nd1 -60.0(9) .
O9 P3 O7 Fe1 -116.2(3) .
O8 P3 O7 Fe1 117.7(3) .
C9 P3 O7 Fe1 -0.1(4) .
O8 P3 O9 Nd1 170.2(6) 2
O7 P3 O9 Nd1 43.6(7) 2
C9 P3 O9 Nd1 -69.2(7) 2
C6 N1 C1 C2 134.5(6) .
C7 N1 C1 C2 -102.0(6) .
Fe1 N1 C1 C2 17.7(6) .
N1 C1 C2 N2 -45.3(7) .
C8 N2 C2 C1 164.4(5) .
C3 N2 C2 C1 -70.8(7) .
Fe1 N2 C2 C1 48.8(6) .
C8 N2 C3 C4 -102.3(6) .
C2 N2 C3 C4 133.3(6) .
Fe1 N2 C3 C4 16.6(6) .
C9 N3 C4 C3 162.7(5) .
C5 N3 C4 C3 -69.8(6) .
Fe1 N3 C4 C3 49.3(5) .
N2 C3 C4 N3 -45.3(7) .
C9 N3 C5 C6 -100.8(6) .
C4 N3 C5 C6 132.4(6) .
Fe1 N3 C5 C6 16.9(6) .
C1 N1 C6 C5 -70.8(6) .
C7 N1 C6 C5 164.5(5) .
Fe1 N1 C6 C5 49.5(5) .
N3 C5 C6 N1 -45.4(7) .
C1 N1 C7 P1 90.8(5) .
C6 N1 C7 P1 -144.9(4) .
Fe1 N1 C7 P1 -31.1(5) .
O3 P1 C7 N1 -105.2(4) .
O2 P1 C7 N1 129.7(4) .
O1 P1 C7 N1 13.3(5) .
C2 N2 C8 P2 -154.3(4) .
C3 N2 C8 P2 81.6(5) .
Fe1 N2 C8 P2 -39.5(5) .
O6 P2 C8 N2 150.0(4) .
O5 P2 C8 N2 -87.3(5) .
O4 P2 C8 N2 28.8(5) .
C4 N3 C9 P3 -154.7(4) .
C5 N3 C9 P3 79.2(6) .
Fe1 N3 C9 P3 -41.7(5) .
O9 P3 C9 N3 149.4(4) .
O8 P3 C9 N3 -89.6(5) .
O7 P3 C9 N3 29.4(5) .
